data_4327707
loop_
_publ_author_name
'Kurt S. Heinselman'
'Vincent M. Miskowski'
'Steven J. Geib'
'Louis C. Wang'
'Michael D. Hopkins'

_publ_section_title
;
 Molecular Structures and FT-Raman Spectroscopy of Luminescent Niobium and
 Tantalum Arylimido Compounds
;
_journal_name_full 'Inorganic Chemistry'
_journal_page_first 5530
_journal_page_last 5538
_journal_paper_doi 10.1021/ic970494+
_journal_volume 36
_journal_year 1997
_chemical_formula_sum 'C16 H27 Cl3 N Nb O2'
_chemical_formula_weight 464.64
_chemical_name_systematic
; 
 ? 
;
_space_group_IT_number 33
_symmetry_cell_setting orthorhombic
_symmetry_space_group_name_Hall 'P 2c -2n'
_symmetry_space_group_name_H-M 'P n a 21'
_atom_sites_solution_hydrogens geom
_atom_sites_solution_primary direct
_atom_sites_solution_secondary difmap
_audit_creation_method SHELXL
_cell_angle_alpha 90.00
_cell_angle_beta 90.00
_cell_angle_gamma 90.00
_cell_formula_units_Z 4
_cell_length_a 14.494(6)
_cell_length_b 9.819(3)
_cell_length_c 14.342(4)
_cell_measurement_reflns_used 25
_cell_measurement_temperature 208(2)
_cell_measurement_theta_max 15.0?
_cell_measurement_theta_min 10.0
_cell_volume 2041.1(12)
_computing_structure_refinement 'SHELXL-93 (Sheldrick, 1993)'
_computing_structure_solution 'SHELXS-86 (Sheldrick, 1990)'
_diffrn_ambient_temperature 208(2)
_diffrn_radiation_monochromator graphite
_diffrn_radiation_source 'fine-focus sealed tube'
_diffrn_radiation_type MoK\a
_diffrn_radiation_wavelength 0.71073
_diffrn_reflns_av_R_equivalents 0.0308
_diffrn_reflns_av_sigmaI/netI 0.0329
_diffrn_reflns_limit_h_max 17
_diffrn_reflns_limit_h_min 0
_diffrn_reflns_limit_k_max 11
_diffrn_reflns_limit_k_min -11
_diffrn_reflns_limit_l_max 17
_diffrn_reflns_limit_l_min 0
_diffrn_reflns_number 3623
_diffrn_reflns_theta_max 25.02
_diffrn_reflns_theta_min 2.51
_exptl_absorpt_coefficient_mu 0.990
_exptl_absorpt_correction_T_max 0.96
_exptl_absorpt_correction_T_min 0.85
_exptl_absorpt_correction_type psi-scan
_exptl_crystal_density_diffrn 1.512
_exptl_crystal_F_000 952
_refine_diff_density_max 0.490
_refine_diff_density_min -0.288
_refine_diff_density_rms 0.053
_refine_ls_abs_structure_details 'Flack H D (1983), Acta Cryst. A39, 876-881'
_refine_ls_abs_structure_Flack -0.10(12)
_refine_ls_extinction_method none
_refine_ls_goodness_of_fit_all 1.057
_refine_ls_goodness_of_fit_obs 1.073
_refine_ls_matrix_type full
_refine_ls_number_parameters 209
_refine_ls_number_reflns 1871
_refine_ls_number_restraints 1
_refine_ls_restrained_S_all 1.082
_refine_ls_restrained_S_obs 1.073
_refine_ls_R_factor_all 0.0296
_refine_ls_R_factor_obs 0.0235
_refine_ls_shift/esd_max -0.837
_refine_ls_shift/esd_mean 0.004
_refine_ls_structure_factor_coef Fsqd
_refine_ls_weighting_details 'w=1/[\s^2^(Fo^2^)+(0.0262P)^2^+0.0000P] where P=(Fo^2^+2Fc^2^)/3'
_refine_ls_weighting_scheme calc
_refine_ls_wR_factor_all 0.0556
_refine_ls_wR_factor_obs 0.0522
_reflns_number_observed 1690
_reflns_number_total 1871
_reflns_observed_criterion >2sigma(I)
_cod_data_source_file ic9704942B_4.cif
_cod_data_source_block compound7
_cod_depositor_comments
;
The following automatic conversions were performed:

'_refine_ls_weighting_scheme' value 'calc
w=1/[\s^2^(Fo^2^)+(0.0262P)^2^+0.0000P] where P=(Fo^2^+2Fc^2^)/3' was
changed to 'calc'. New tag '_refine_ls_weighting_details' was
created. The value of the new tag was set to
'w=1/[\s^2^(Fo^2^)+(0.0262P)^2^+0.0000P] where P=(Fo^2^+2Fc^2^)/3'.

Automatic conversion script
Id: cif_fix_values 3143 2015-03-26 13:38:13Z robertas 
;
_cod_database_code 4327707

loop_
_symmetry_equiv_pos_as_xyz
'x, y, z'
'-x, -y, z+1/2'
'x+1/2, -y+1/2, z'
'-x+1/2, y+1/2, z+1/2'

loop_
_atom_site_aniso_label
_atom_site_aniso_U_11
_atom_site_aniso_U_22
_atom_site_aniso_U_33
_atom_site_aniso_U_23
_atom_site_aniso_U_13
_atom_site_aniso_U_12
Nb 0.0219(2) 0.0270(2) 0.0272(2) 0.0023(2) 0.0020(2) 0.00170(14)
Cl1 0.0640(7) 0.0272(5) 0.0691(11) 0.0020(6) 0.0123(8) -0.0074(5)
Cl2 0.0438(6) 0.0328(6) 0.0395(6) -0.0069(5) 0.0007(5) -0.0063(5)
Cl3 0.0445(7) 0.0760(9) 0.0399(7) 0.0114(7) -0.0081(6) 0.0176(7)
O1 0.021(2) 0.037(2) 0.042(2) -0.0035(15) -0.0008(14) -0.0037(14)
O2 0.036(2) 0.046(2) 0.040(2) 0.002(2) 0.015(2) 0.006(2)
N1 0.023(2) 0.022(2) 0.031(2) 0.0016(15) -0.001(2) 0.0034(14)
C1 0.017(2) 0.030(2) 0.028(2) -0.004(2) 0.000(2) -0.003(2)
C2 0.022(2) 0.032(2) 0.029(2) 0.002(2) -0.003(2) 0.000(2)
C3 0.039(3) 0.041(3) 0.033(2) 0.005(2) 0.004(2) 0.006(2)
C4 0.039(2) 0.052(3) 0.035(3) -0.007(2) 0.009(2) 0.008(2)
C5 0.029(2) 0.042(2) 0.042(3) -0.002(2) 0.007(2) 0.011(2)
C6 0.024(2) 0.026(2) 0.035(2) -0.002(2) 0.004(2) -0.001(2)
C7 0.029(2) 0.036(2) 0.033(2) 0.004(2) 0.000(2) 0.004(2)
C8 0.059(3) 0.071(4) 0.047(3) 0.000(3) -0.012(3) 0.029(3)
C9 0.037(3) 0.035(3) 0.066(4) 0.000(3) 0.013(3) 0.001(2)
C10 0.039(2) 0.038(3) 0.042(3) 0.006(2) 0.005(2) 0.015(2)
C11 0.068(4) 0.068(4) 0.067(4) 0.019(3) -0.036(3) -0.012(3)
C12 0.112(6) 0.038(3) 0.126(6) 0.025(4) -0.069(5) -0.022(4)
C13 0.034(2) 0.051(3) 0.043(3) -0.004(2) -0.004(2) -0.002(2)
C14 0.021(2) 0.075(3) 0.053(3) 0.000(4) 0.004(3) -0.003(2)
C15 0.031(3) 0.062(3) 0.064(4) -0.003(3) 0.014(3) 0.005(3)
C16 0.060(3) 0.078(4) 0.034(3) 0.006(3) 0.016(3) 0.010(3)

loop_
_atom_site_label
_atom_site_type_symbol
_atom_site_fract_x
_atom_site_fract_y
_atom_site_fract_z
_atom_site_U_iso_or_equiv
_atom_site_thermal_displace_type
_atom_site_occupancy
_atom_site_calc_flag
_atom_site_refinement_flags
Nb Nb 0.06238(2) 0.11966(3) 0.36259(3) 0.02537(10) Uani 1 d .
Cl1 Cl 0.00723(9) -0.10840(11) 0.34533(11) 0.0534(4) Uani 1 d .
Cl2 Cl 0.07090(8) 0.35778(11) 0.39602(9) 0.0387(3) Uani 1 d .
Cl3 Cl 0.17367(9) 0.0599(2) 0.47499(10) 0.0535(3) Uani 1 d .
O1 O -0.0728(2) 0.1671(3) 0.2953(3) 0.0336(7) Uani 1 d .
O2 O -0.0501(2) 0.1343(3) 0.4804(3) 0.0405(8) Uani 1 d .
N1 N 0.1310(2) 0.1228(3) 0.2626(3) 0.0251(7) Uani 1 d .
C1 C 0.1831(3) 0.1242(4) 0.1801(3) 0.0249(9) Uani 1 d .
C2 C 0.1651(3) 0.2235(4) 0.1121(3) 0.0276(9) Uani 1 d .
C3 C 0.2152(3) 0.2153(5) 0.0289(3) 0.0377(11) Uani 1 d .
H3A H 0.2049(3) 0.2797(5) -0.0175(3) 0.045 Uiso 1 calc R
C4 C 0.2793(3) 0.1139(5) 0.0141(4) 0.0422(11) Uani 1 d .
H4A H 0.3102(3) 0.1087(5) -0.0426(4) 0.051 Uiso 1 calc R
C5 C 0.2975(3) 0.0209(5) 0.0827(4) 0.0376(10) Uani 1 d .
H5A H 0.3415(3) -0.0462(5) 0.0718(4) 0.045 Uiso 1 calc R
C6 C 0.2524(3) 0.0236(4) 0.1676(3) 0.0285(9) Uani 1 d .
C7 C 0.0977(3) 0.3401(5) 0.1293(3) 0.0324(10) Uani 1 d .
H7A H 0.0543(3) 0.3105(5) 0.1776(3) 0.039 Uiso 1 calc R
C8 C 0.0421(4) 0.3772(6) 0.0436(4) 0.059(2) Uani 1 d .
H8A H 0.0010(4) 0.4508(6) 0.0583(4) 0.088 Uiso 1 calc R
H8B H 0.0069(4) 0.2996(6) 0.0237(4) 0.088 Uiso 1 calc R
H8C H 0.0830(4) 0.4046(6) -0.0055(4) 0.088 Uiso 1 calc R
C9 C 0.1490(3) 0.4658(5) 0.1667(4) 0.0459(13) Uani 1 d .
H9A H 0.1839(3) 0.4409(5) 0.2209(4) 0.069 Uiso 1 calc R
H9B H 0.1051(3) 0.5351(5) 0.1829(4) 0.069 Uiso 1 calc R
H9C H 0.1899(3) 0.4999(5) 0.1195(4) 0.069 Uiso 1 calc R
C10 C 0.2787(3) -0.0746(5) 0.2453(4) 0.0397(11) Uani 1 d .
H10A H 0.2416(3) -0.0527(5) 0.3004(4) 0.048 Uiso 1 calc R
C11 C 0.3806(4) -0.0561(7) 0.2703(5) 0.068(2) Uani 1 d .
H11A H 0.3918(4) 0.0374(7) 0.2864(5) 0.101 Uiso 1 calc R
H11B H 0.4181(4) -0.0806(7) 0.2178(5) 0.101 Uiso 1 calc R
H11C H 0.3957(4) -0.1133(7) 0.3223(5) 0.101 Uiso 1 calc R
C12 C 0.2621(6) -0.2211(6) 0.2202(6) 0.092(3) Uani 1 d .
H12A H 0.2798(6) -0.2782(6) 0.2715(6) 0.138 Uiso 1 calc R
H12B H 0.2980(6) -0.2444(6) 0.1663(6) 0.138 Uiso 1 calc R
H12C H 0.1978(6) -0.2344(6) 0.2069(6) 0.138 Uiso 1 calc R
C13 C -0.0932(4) 0.1262(6) 0.2018(4) 0.0423(12) Uani 1 d .
H13A H -0.0392(4) 0.1368(6) 0.1638(4) 0.064 Uiso 1 calc R
H13B H -0.1420(4) 0.1819(6) 0.1775(4) 0.064 Uiso 1 calc R
H13C H -0.1121(4) 0.0325(6) 0.2014(4) 0.064 Uiso 1 calc R
C14 C -0.1541(3) 0.1517(6) 0.3545(5) 0.0495(13) Uani 1 d .
H14A H -0.1715(3) 0.0565(6) 0.3583(5) 0.059 Uiso 1 calc R
H14B H -0.2055(3) 0.2023(6) 0.3284(5) 0.059 Uiso 1 calc R
C15 C -0.1315(3) 0.2045(6) 0.4487(4) 0.0523(14) Uani 1 d .
H15A H -0.1202(3) 0.3018(6) 0.4460(4) 0.063 Uiso 1 calc R
H15C H -0.1824(3) 0.1880(6) 0.4911(4) 0.063 Uiso 1 calc R
C16 C -0.0304(4) 0.1649(6) 0.5759(4) 0.057(2) Uani 1 d .
H16D H 0.0241(4) 0.1167(6) 0.5949(4) 0.086 Uiso 1 calc R
H16A H -0.0814(4) 0.1374(6) 0.6141(4) 0.086 Uiso 1 calc R
H16B H -0.0205(4) 0.2611(6) 0.5827(4) 0.086 Uiso 1 calc R

loop_
_atom_type_symbol
_atom_type_description
_atom_type_scat_dispersion_real
_atom_type_scat_dispersion_imag
_atom_type_scat_source
C C 0.0033 0.0016 'International Tables Vol C Tables 4.2.6.8 and 6.1.1.4'
H H 0.0000 0.0000 'International Tables Vol C Tables 4.2.6.8 and 6.1.1.4'
N N 0.0061 0.0033 'International Tables Vol C Tables 4.2.6.8 and 6.1.1.4'
O O 0.0106 0.0060 'International Tables Vol C Tables 4.2.6.8 and 6.1.1.4'
Cl Cl 0.1484 0.1585 'International Tables Vol C Tables 4.2.6.8 and 6.1.1.4'
Nb Nb -2.0727 0.6215 'International Tables Vol C Tables 4.2.6.8 and 6.1.1.4'

loop_
_geom_angle_atom_site_label_1
_geom_angle_atom_site_label_2
_geom_angle_atom_site_label_3
_geom_angle
N1 Nb O1 98.1(2)
N1 Nb O2 169.7(2)
O1 Nb O2 71.92(15)
N1 Nb Cl3 100.15(12)
O1 Nb Cl3 161.58(11)
O2 Nb Cl3 89.89(11)
N1 Nb Cl2 96.79(11)
O1 Nb Cl2 85.88(9)
O2 Nb Cl2 80.32(9)
Cl3 Nb Cl2 94.08(5)
N1 Nb Cl1 97.01(12)
O1 Nb Cl1 81.79(9)
O2 Nb Cl1 84.26(9)
Cl3 Nb Cl1 93.81(5)
Cl2 Nb Cl1 162.65(5)
C13 O1 C14 110.4(4)
C13 O1 Nb 121.9(3)
C14 O1 Nb 115.8(3)
C16 O2 C15 111.5(4)
C16 O2 Nb 124.2(3)
C15 O2 Nb 111.7(3)
C1 N1 Nb 177.7(3)
N1 C1 C2 119.5(4)
N1 C1 C6 118.7(4)
C2 C1 C6 121.8(4)
C3 C2 C1 117.2(4)
C3 C2 C7 120.9(4)
C1 C2 C7 121.9(4)
C4 C3 C2 121.5(4)
C5 C4 C3 120.2(4)
C4 C5 C6 121.9(4)
C5 C6 C1 117.4(4)
C5 C6 C10 120.9(4)
C1 C6 C10 121.7(4)
C8 C7 C2 113.0(4)
C8 C7 C9 110.3(4)
C2 C7 C9 110.5(4)
C12 C10 C6 113.1(4)
C12 C10 C11 108.9(5)
C6 C10 C11 109.8(4)
O1 C14 C15 108.4(4)
O2 C15 C14 107.5(4)

loop_
_geom_bond_atom_site_label_1
_geom_bond_atom_site_label_2
_geom_bond_distance
Nb N1 1.746(4)
Nb O1 2.232(3)
Nb O2 2.352(4)
Nb Cl3 2.3549(15)
Nb Cl2 2.3899(13)
Nb Cl1 2.3905(13)
O1 C13 1.431(6)
O1 C14 1.460(6)
O2 C16 1.431(7)
O2 C15 1.441(6)
N1 C1 1.403(5)
C1 C2 1.404(6)
C1 C6 1.420(6)
C2 C3 1.400(6)
C2 C7 1.525(6)
C3 C4 1.378(6)
C4 C5 1.368(6)
C5 C6 1.383(6)
C6 C10 1.522(6)
C7 C8 1.515(7)
C7 C9 1.537(7)
C10 C12 1.503(8)
C10 C11 1.530(7)
C14 C15 1.483(8)
